data_1547981
loop_
_publ_author_name
'Victoria E. Campbell'
'Monica Tonelli'
'Irene Cimatti'
'Jean-Baptiste Moussy'
'Ludovic Tortech'
'Yannick J. Dappe'
'Eric Riviere'
'Regis Guillot'
'Sophie Delprat'
'Richard Mattana'
'Pierre Seneor'
'Philippe Ohresser'
'Fadi Choueikani'
'Edwige Otero'
'Florian Koprowiak'
'Vijay Gopal Chilkuri'
'Nicolas Suaud'
'Nathalie Guihery'
'Anouk Galtayries'
'Frederic Miserque'
'Marie-Anne Arrio'
'Philippe Sainctavit'
'Talal Mallah'

_publ_section_title
;
 Engineering the magnetic coupling and anisotropy at the molecule-magnetic
 surface interface in molecular spintronic devices
;
_journal_name_full 'Nature Communications'
_journal_page_first 13646
_journal_paper_doi 10.1038/ncomms13646
_journal_volume 7
_journal_year 2016
_chemical_absolute_configuration .
_chemical_formula_moiety 'C16 H20 Co N4 O6 P2'
_chemical_formula_sum 'C16 H20 Co N4 O6 P2'
_chemical_formula_weight 485.23
_space_group_IT_number 15
_symmetry_cell_setting monoclinic
_symmetry_Int_Tables_number 15
_symmetry_space_group_name_Hall '-C 2yc'
_symmetry_space_group_name_H-M 'C 1 2/c 1'
_atom_sites_solution_hydrogens geom
_atom_sites_solution_primary direct
_atom_sites_solution_secondary difmap
_cell_angle_alpha 90.00
_cell_angle_beta 102.2860(10)
_cell_angle_gamma 90.00
_cell_formula_units_Z 8
_cell_length_a 26.3780(13)
_cell_length_b 9.0590(4)
_cell_length_c 16.5517(7)
_cell_measurement_reflns_used 4879
_cell_measurement_temperature 100(1)
_cell_measurement_theta_max 30.35
_cell_measurement_theta_min 2.38
_cell_volume 3864.6(3)
_computing_structure_refinement 'SHELXL-2013 (Sheldrick, 2013)'
_computing_structure_solution 'SHELXS-97 (Sheldrick, 1990)'
_diffrn_ambient_temperature 100(1)
_diffrn_measured_fraction_theta_full 0.999
_diffrn_measured_fraction_theta_max 0.994
_diffrn_measurement_device_type 'Bruker APEX-II CCD'
_diffrn_measurement_method '\f and \w scans'
_diffrn_radiation_probe x-ray
_diffrn_radiation_source 'sealed tube'
_diffrn_radiation_type MoK\a
_diffrn_radiation_wavelength 0.71073
_diffrn_reflns_av_R_equivalents 0.0616
_diffrn_reflns_av_unetI/netI 0.0623
_diffrn_reflns_Laue_measured_fraction_full 0.999
_diffrn_reflns_Laue_measured_fraction_max 0.994
_diffrn_reflns_limit_h_max 37
_diffrn_reflns_limit_h_min -35
_diffrn_reflns_limit_k_max 12
_diffrn_reflns_limit_k_min -12
_diffrn_reflns_limit_l_max 23
_diffrn_reflns_limit_l_min -21
_diffrn_reflns_number 29403
_diffrn_reflns_point_group_measured_fraction_full 0.999
_diffrn_reflns_point_group_measured_fraction_max 0.994
_diffrn_reflns_theta_full 25.000
_diffrn_reflns_theta_max 30.506
_diffrn_reflns_theta_min 1.580
_diffrn_source_type 'kappa APEX II Bruker ICMMO'
_exptl_absorpt_coefficient_mu 1.097
_exptl_absorpt_correction_T_max 0.8874
_exptl_absorpt_correction_T_min 0.7888
_exptl_absorpt_correction_type multi-scan
_exptl_absorpt_process_details SADABS
_exptl_crystal_colour orange
_exptl_crystal_density_diffrn 1.668
_exptl_crystal_density_method 'not measured'
_exptl_crystal_description needle
_exptl_crystal_F_000 1992
_exptl_crystal_size_max 0.11
_exptl_crystal_size_mid 0.07
_exptl_crystal_size_min 0.04
_refine_diff_density_max 1.996
_refine_diff_density_min -0.967
_refine_diff_density_rms 0.108
_refine_ls_goodness_of_fit_ref 1.031
_refine_ls_hydrogen_treatment constr
_refine_ls_matrix_type full
_refine_ls_number_parameters 676
_refine_ls_number_reflns 5844
_refine_ls_number_restraints 0
_refine_ls_restrained_S_all 1.031
_refine_ls_R_factor_all 0.0951
_refine_ls_R_factor_gt 0.0524
_refine_ls_shift/su_max 0.005
_refine_ls_shift/su_mean 0.001
_refine_ls_structure_factor_coef Fsqd
_refine_ls_weighting_details 'calc w=1/[\s^2^(Fo^2^)+(0.0506P)^2^+12.5139P] where P=(Fo^2^+2Fc^2^)/3'
_refine_ls_weighting_scheme calc
_refine_ls_wR_factor_gt 0.1117
_refine_ls_wR_factor_ref 0.1299
_reflns_Friedel_coverage 0.000
_reflns_Friedel_fraction_full .
_reflns_Friedel_fraction_max .
_reflns_number_gt 3926
_reflns_number_total 5844
_reflns_threshold_expression 'I > 2\s(I)'
_cod_data_source_file ncomms13646-s3.cif
_cod_data_source_block Co(Pyipa)2
_cod_original_sg_symbol_H-M 'C 2/c'
_cod_database_code 1547981

loop_
_symmetry_equiv_pos_as_xyz
'x, y, z'
'-x, y, -z+1/2'
'x+1/2, y+1/2, z'
'-x+1/2, y+1/2, -z+1/2'
'-x, -y, -z'
'x, -y, z-1/2'
'-x+1/2, -y+1/2, -z'
'x+1/2, -y+1/2, z-1/2'

loop_
_atom_site_label
_atom_site_type_symbol
_atom_site_fract_x
_atom_site_fract_y
_atom_site_fract_z
_atom_site_U_iso_or_equiv
_atom_site_adp_type
_atom_site_occupancy
_atom_site_symmetry_multiplicity
_atom_site_calc_flag
_atom_site_refinement_flags
_atom_site_disorder_assembly
_atom_site_disorder_group
Co Co 0.114940(15) 0.69277(5) 0.02631(2) 0.01798(12) Uani 1 1 d . . .
P2 P 0.08662(3) 0.64708(9) -0.16765(4) 0.01992(17) Uani 1 1 d . . .
P1 P 0.17343(3) 0.38862(11) 0.01152(6) 0.0307(2) Uani 1 1 d . . .
O5 O 0.09657(9) 0.4854(3) -0.18850(13) 0.0272(5) Uani 1 1 d . . .
H55 H 0.1176 0.4485 -0.1501 0.041 Uiso 0.50 1 calc PR A 1
O1 O 0.17388(8) 0.5541(3) 0.01426(13) 0.0262(5) Uani 1 1 d . . .
O6 O 0.04910(10) 0.7183(3) -0.24085(14) 0.0319(6) Uani 1 1 d . . .
H66 H 0.0193 0.7110 -0.2340 0.048 Uiso 0.20 1 calc PR B 2
O4 O 0.06826(8) 0.6623(3) -0.08763(12) 0.0228(5) Uani 1 1 d . . .
O2 O 0.14728(10) 0.3210(3) -0.07062(15) 0.0377(6) Uani 1 1 d . . .
H22 H 0.1449 0.3833 -0.1072 0.057 Uiso 0.50 1 calc PR C 2
O3 O 0.22757(9) 0.3254(3) 0.04273(15) 0.0371(6) Uani 1 1 d . . .
H33 H 0.2344 0.2675 0.0084 0.056 Uiso 0.80 1 calc PR D 1
C1 C 0.13617(16) 0.3226(5) 0.0881(2) 0.0403(9) Uani 1 1 d . . .
H1A H 0.1389 0.2159 0.0918 0.048 Uiso 1 1 calc R . .
H1B H 0.1520 0.3625 0.1420 0.048 Uiso 1 1 calc R . .
C2 C 0.08056(16) 0.3636(4) 0.0684(3) 0.0395(9) Uani 1 1 d . . .
H2A H 0.0651 0.3324 0.0125 0.047 Uiso 1 1 calc R . .
H2B H 0.0627 0.3131 0.1059 0.047 Uiso 1 1 calc R . .
N1 N 0.07413(11) 0.5229(3) 0.07552(16) 0.0274(6) Uani 1 1 d . . .
N2 N 0.05616(10) 0.8106(3) 0.07387(15) 0.0224(5) Uani 1 1 d . . .
C4 C 0.02591(12) 0.7229(4) 0.10933(19) 0.0254(7) Uani 1 1 d . . .
C3 C 0.03640(14) 0.5655(4) 0.1061(2) 0.0318(8) Uani 1 1 d . . .
H3 H 0.0158 0.4972 0.1261 0.038 Uiso 1 1 calc R . .
C8 C 0.04939(15) 0.9558(4) 0.0776(2) 0.0337(8) Uani 1 1 d . . .
H8 H 0.0702 1.0175 0.0535 0.040 Uiso 1 1 calc R . .
C5 C -0.01182(13) 0.7775(5) 0.1479(2) 0.0357(9) Uani 1 1 d . . .
H5 H -0.0327 0.7141 0.1707 0.043 Uiso 1 1 calc R . .
C6 C -0.01766(15) 0.9289(5) 0.1516(2) 0.0433(10) Uani 1 1 d . . .
H6 H -0.0421 0.9689 0.1783 0.052 Uiso 1 1 calc R . .
C7 C 0.01265(17) 1.0193(5) 0.1157(2) 0.0443(10) Uani 1 1 d . . .
H7 H 0.0088 1.1213 0.1167 0.053 Uiso 1 1 calc R . .
C12 C 0.19741(11) 0.8908(4) 0.11712(19) 0.0212(6) Uani 1 1 d . . .
C15 C 0.20064(13) 0.8240(4) 0.27855(19) 0.0258(7) Uani 1 1 d . . .
H15 H 0.2010 0.7995 0.3332 0.031 Uiso 1 1 calc R . .
C9 C 0.14783(13) 0.7434(4) -0.15904(19) 0.0274(7) Uani 1 1 d . . .
H9A H 0.1756 0.6782 -0.1326 0.033 Uiso 1 1 calc R . .
H9B H 0.1529 0.7638 -0.2143 0.033 Uiso 1 1 calc R . .
C14 C 0.23356(13) 0.9308(4) 0.2598(2) 0.0287(7) Uani 1 1 d . . .
H14 H 0.2565 0.9795 0.3018 0.034 Uiso 1 1 calc R . .
C11 C 0.19270(12) 0.9214(4) 0.02865(19) 0.0246(7) Uani 1 1 d . . .
H11 H 0.2160 0.9840 0.0107 0.030 Uiso 1 1 calc R . .
C13 C 0.23216(12) 0.9648(4) 0.1779(2) 0.0281(7) Uani 1 1 d . . .
H13 H 0.2542 1.0361 0.1640 0.034 Uiso 1 1 calc R . .
C10 C 0.15270(14) 0.8882(4) -0.11085(19) 0.0300(8) Uani 1 1 d . . .
H10A H 0.1835 0.9405 -0.1182 0.036 Uiso 1 1 calc R . .
H10B H 0.1228 0.9500 -0.1322 0.036 Uiso 1 1 calc R . .
C16 C 0.16682(13) 0.7535(4) 0.21399(18) 0.0243(6) Uani 1 1 d . . .
H16 H 0.1446 0.6814 0.2266 0.029 Uiso 1 1 calc R . .
N3 N 0.15607(10) 0.8605(3) -0.02282(15) 0.0221(5) Uani 1 1 d . . .
N4 N 0.16509(10) 0.7856(3) 0.13458(15) 0.0206(5) Uani 1 1 d . . .

loop_
_atom_site_aniso_label
_atom_site_aniso_U_11
_atom_site_aniso_U_22
_atom_site_aniso_U_33
_atom_site_aniso_U_23
_atom_site_aniso_U_13
_atom_site_aniso_U_12
Co 0.0196(2) 0.0229(2) 0.01306(18) -0.00285(16) 0.00706(14) -0.00663(17)
P2 0.0213(4) 0.0268(4) 0.0116(3) -0.0004(3) 0.0034(3) -0.0035(3)
P1 0.0181(4) 0.0352(5) 0.0348(5) -0.0088(4) -0.0036(3) 0.0075(4)
O5 0.0286(12) 0.0314(13) 0.0203(11) -0.0070(9) 0.0020(9) 0.0013(10)
O1 0.0239(11) 0.0331(13) 0.0233(11) -0.0064(10) 0.0090(9) -0.0018(10)
O6 0.0356(13) 0.0375(15) 0.0180(11) 0.0042(10) -0.0042(10) 0.0014(11)
O4 0.0185(10) 0.0346(13) 0.0163(10) -0.0048(9) 0.0059(8) -0.0074(9)
O2 0.0374(14) 0.0447(16) 0.0279(13) -0.0073(12) 0.0003(11) 0.0074(12)
O3 0.0264(12) 0.0559(18) 0.0254(12) -0.0123(12) -0.0023(10) 0.0159(12)
C1 0.050(2) 0.037(2) 0.0310(19) 0.0069(16) 0.0025(17) -0.0025(18)
C2 0.053(2) 0.0285(19) 0.045(2) -0.0019(16) 0.0271(19) -0.0032(17)
N1 0.0406(16) 0.0244(14) 0.0220(13) -0.0052(11) 0.0176(12) -0.0077(12)
N2 0.0222(13) 0.0282(14) 0.0178(12) -0.0073(11) 0.0065(10) -0.0051(11)
C4 0.0210(15) 0.038(2) 0.0191(14) -0.0085(13) 0.0073(12) -0.0097(13)
C3 0.0388(19) 0.034(2) 0.0292(17) -0.0090(14) 0.0219(15) -0.0196(16)
C8 0.045(2) 0.032(2) 0.0253(17) -0.0034(14) 0.0104(15) 0.0026(16)
C5 0.0246(17) 0.062(3) 0.0228(16) -0.0091(16) 0.0109(14) -0.0073(17)
C6 0.040(2) 0.063(3) 0.0311(19) -0.0071(18) 0.0160(17) 0.017(2)
C7 0.063(3) 0.040(2) 0.0332(19) -0.0049(17) 0.0180(19) 0.018(2)
C12 0.0152(14) 0.0255(16) 0.0233(15) -0.0064(12) 0.0049(11) -0.0013(11)
C15 0.0325(17) 0.0251(17) 0.0180(14) -0.0048(12) 0.0014(13) 0.0106(14)
C9 0.0257(16) 0.0419(19) 0.0164(14) -0.0018(13) 0.0085(12) -0.0095(14)
C14 0.0220(15) 0.0366(19) 0.0237(16) -0.0125(14) -0.0034(12) 0.0047(14)
C11 0.0224(15) 0.0300(17) 0.0227(15) -0.0029(13) 0.0077(12) -0.0101(13)
C13 0.0209(15) 0.0334(19) 0.0303(17) -0.0117(14) 0.0059(13) -0.0064(14)
C10 0.0358(18) 0.037(2) 0.0185(15) 0.0014(14) 0.0097(13) -0.0146(15)
C16 0.0325(17) 0.0225(15) 0.0187(14) -0.0021(12) 0.0073(13) 0.0030(13)
N3 0.0222(13) 0.0273(14) 0.0176(12) -0.0010(10) 0.0059(10) -0.0083(11)
N4 0.0200(12) 0.0238(14) 0.0180(12) -0.0019(10) 0.0038(10) -0.0009(10)

loop_
_atom_type_symbol
_atom_type_description
_atom_type_scat_dispersion_real
_atom_type_scat_dispersion_imag
_atom_type_scat_source
C C 0.0033 0.0016 'International Tables Vol C Tables 4.2.6.8 and 6.1.1.4'
H H 0.0000 0.0000 'International Tables Vol C Tables 4.2.6.8 and 6.1.1.4'
N N 0.0061 0.0033 'International Tables Vol C Tables 4.2.6.8 and 6.1.1.4'
O O 0.0106 0.0060 'International Tables Vol C Tables 4.2.6.8 and 6.1.1.4'
P P 0.1023 0.0942 'International Tables Vol C Tables 4.2.6.8 and 6.1.1.4'
Co Co 0.3494 0.9721 'International Tables Vol C Tables 4.2.6.8 and 6.1.1.4'

loop_
_geom_angle_atom_site_label_1
_geom_angle_atom_site_label_2
_geom_angle_atom_site_label_3
_geom_angle
_geom_angle_site_symmetry_1
_geom_angle_site_symmetry_3
O4 Co O1 98.55(9) . .
O4 Co N3 90.00(9) . .
O1 Co N3 86.64(10) . .
O4 Co N1 90.05(10) . .
O1 Co N1 92.85(10) . .
N3 Co N1 179.49(11) . .
O4 Co N4 164.37(9) . .
O1 Co N4 88.62(9) . .
N3 Co N4 76.51(10) . .
N1 Co N4 103.51(10) . .
O4 Co N2 93.72(9) . .
O1 Co N2 163.47(10) . .
N3 Co N2 104.47(10) . .
N1 Co N2 76.03(11) . .
N4 Co N2 82.29(9) . .
O4 P2 O6 112.38(14) . .
O4 P2 O5 112.64(13) . .
O6 P2 O5 109.58(13) . .
O4 P2 C9 109.48(13) . .
O6 P2 C9 105.88(15) . .
O5 P2 C9 106.49(15) . .
O1 P1 O2 115.45(15) . .
O1 P1 O3 111.40(15) . .
O2 P1 O3 111.53(14) . .
O1 P1 C1 107.62(16) . .
O2 P1 C1 106.00(17) . .
O3 P1 C1 103.95(17) . .
P1 O1 Co 128.10(14) . .
P2 O4 Co 125.45(12) . .
C2 C1 P1 114.3(3) . .
N1 C2 C1 110.9(3) . .
C3 N1 C2 116.6(3) . .
C3 N1 Co 115.8(2) . .
C2 N1 Co 127.2(2) . .
C8 N2 C4 117.8(3) . .
C8 N2 Co 128.2(2) . .
C4 N2 Co 113.8(2) . .
N2 C4 C5 122.8(3) . .
N2 C4 C3 115.3(3) . .
C5 C4 C3 121.9(3) . .
N1 C3 C4 118.9(3) . .
N2 C8 C7 123.0(4) . .
C4 C5 C6 118.2(3) . .
C7 C6 C5 119.7(3) . .
C6 C7 C8 118.6(4) . .
N4 C12 C13 122.6(3) . .
N4 C12 C11 115.0(3) . .
C13 C12 C11 122.4(3) . .
C14 C15 C16 118.7(3) . .
C10 C9 P2 115.4(2) . .
C15 C14 C13 119.3(3) . .
N3 C11 C12 118.5(3) . .
C12 C13 C14 118.7(3) . .
N3 C10 C9 110.7(3) . .
N4 C16 C15 122.4(3) . .
C11 N3 C10 118.0(3) . .
C11 N3 Co 115.5(2) . .
C10 N3 Co 125.2(2) . .
C16 N4 C12 118.2(3) . .
C16 N4 Co 128.2(2) . .
C12 N4 Co 113.61(19) . .

loop_
_geom_bond_atom_site_label_1
_geom_bond_atom_site_label_2
_geom_bond_distance
_geom_bond_site_symmetry_2
Co O4 2.040(2) .
Co O1 2.042(2) .
Co N3 2.127(3) .
Co N1 2.136(3) .
Co N4 2.159(2) .
Co N2 2.164(3) .
P2 O4 1.510(2) .
P2 O6 1.534(2) .
P2 O5 1.540(2) .
P2 C9 1.814(3) .
P1 O1 1.499(3) .
P1 O2 1.517(3) .
P1 O3 1.523(2) .
P1 C1 1.860(4) .
C1 C2 1.481(6) .
C2 N1 1.461(5) .
N1 C3 1.269(4) .
N2 C8 1.330(5) .
N2 C4 1.346(4) .
C4 C5 1.383(4) .
C4 C3 1.456(5) .
C8 C7 1.389(5) .
C5 C6 1.383(6) .
C6 C7 1.366(6) .
C12 N4 1.350(4) .
C12 C13 1.381(4) .
C12 C11 1.469(4) .
C15 C14 1.379(5) .
C15 C16 1.393(4) .
C9 C10 1.527(5) .
C14 C13 1.384(5) .
C11 N3 1.270(4) .
C10 N3 1.463(4) .
C16 N4 1.337(4) .
